data_4116430
loop_
_publ_author_name
'Henrik Junicke'
'Clemens Bruhn'
'Ralph Kluge'
'Anthony S. Serianni'
'Dirk Steinborn'

_publ_contact_author_address
;
      Institut f\"ur Anorganische Chemie
      Martin-Luther-Universit\"at Halle-Wittenberg
      Kurt-Mothes-Str. 2
      D-06120 Halle(Saale)
      Germany
;
_publ_contact_author_email steinborn@chemie.uni-halle.de
_publ_contact_author_fax '049 345 55 27028'
_publ_contact_author_name 'Prof. Dirk Steinborn'
_publ_contact_author_phone '049 345 55 25620'
_publ_section_title
;
 Novel Platinum(IV)-Carbohydrate Complexes: Metal Ion Coordination
 Behavior of Monosaccharides in Organic Solvents
;
_journal_name_full 'Journal of the American Chemical Society'
_journal_page_first 6232
_journal_page_last 6241
_journal_paper_doi 10.1021/ja9902726
_journal_volume 121
_journal_year 1999
_chemical_formula_sum 'C12 H25 B F4 O6 Pt'
_chemical_formula_weight 547.22
_chemical_name_systematic
; 
 ? 
;
_space_group_IT_number 4
_symmetry_cell_setting monoclinic
_symmetry_space_group_name_Hall 'P 2yb'
_symmetry_space_group_name_H-M 'P 1 21 1'
_atom_sites_solution_hydrogens geom
_atom_sites_solution_primary direct
_atom_sites_solution_secondary difmap
_audit_creation_method SHELXL
_cell_angle_alpha 90.00
_cell_angle_beta 111.09(4)
_cell_angle_gamma 90.00
_cell_formula_units_Z 2
_cell_length_a 8.607(3)
_cell_length_b 9.955(4)
_cell_length_c 11.415(4)
_cell_measurement_reflns_used 2000
_cell_measurement_temperature 200(2)
_cell_measurement_theta_max 26.00
_cell_measurement_theta_min 2.54
_cell_volume 912.6(6)
_computing_cell_refinement 'Stoe-IPDS software (Stoe, 1996)'
_computing_data_collection 'Stoe-IPDS software (Stoe, 1996)'
_computing_data_reduction 'Stoe-IPDS software (Stoe, 1996)'
_computing_molecular_graphics
;
 ORTEPIII (Burnett, N. M., Johnson, C. K., 1997)
;
_computing_publication_material 'SHELXL-93 (Sheldrick, 1993)'
_computing_structure_refinement 'SHELXL-93 (Sheldrick, 1993)'
_computing_structure_solution 'SHELXS-86 (Sheldrick, 1990)'
_diffrn_ambient_temperature 200(2)
_diffrn_measurement_device 'STOE IPDS Image Plate Detector'
_diffrn_measurement_method
;
133 frames, oscillating the crystal 1.5 deg. around phi 
;
_diffrn_radiation_monochromator graphite
_diffrn_radiation_source 'fine-focus sealed tube'
_diffrn_radiation_type MoK\a
_diffrn_radiation_wavelength 0.71073
_diffrn_reflns_av_R_equivalents 0.1543
_diffrn_reflns_av_sigmaI/netI 0.1024
_diffrn_reflns_limit_h_max 11
_diffrn_reflns_limit_h_min -11
_diffrn_reflns_limit_k_max 13
_diffrn_reflns_limit_k_min -13
_diffrn_reflns_limit_l_max 15
_diffrn_reflns_limit_l_min -15
_diffrn_reflns_number 9182
_diffrn_reflns_theta_max 26.00
_diffrn_reflns_theta_min 2.54
_diffrn_standards_decay_% none
_exptl_absorpt_coefficient_mu 7.750
_exptl_absorpt_correction_T_max 0.46
_exptl_absorpt_correction_T_min 0.16
_exptl_absorpt_correction_type numerical
_exptl_crystal_colour colourless
_exptl_crystal_density_diffrn 1.991
_exptl_crystal_density_meas ?
_exptl_crystal_density_method none
_exptl_crystal_description prism
_exptl_crystal_F_000 528
_exptl_crystal_size_max 0.17
_exptl_crystal_size_mid 0.11
_exptl_crystal_size_min 0.06
_refine_diff_density_max 2.793
_refine_diff_density_min -1.997
_refine_diff_density_rms 0.206
_refine_ls_abs_structure_details 'Flack, H. D. (1983), Acta Cryst. A39, 876-881'
_refine_ls_abs_structure_Flack 0.02(2)
_refine_ls_extinction_coef 0.0083(16)
_refine_ls_extinction_expression Fc^*^=kFc[1+0.001xFc^2^\l^3^/sin(2\q)]^-1/4^
_refine_ls_extinction_method SHELXL
_refine_ls_goodness_of_fit_all 1.091
_refine_ls_goodness_of_fit_obs 1.109
_refine_ls_hydrogen_treatment riding
_refine_ls_matrix_type full
_refine_ls_number_parameters 227
_refine_ls_number_reflns 3569
_refine_ls_number_restraints 1
_refine_ls_restrained_S_all 1.091
_refine_ls_restrained_S_obs 1.109
_refine_ls_R_factor_all 0.0582
_refine_ls_R_factor_obs 0.0560
_refine_ls_shift/esd_max -0.027
_refine_ls_shift/esd_mean 0.004
_refine_ls_structure_factor_coef Fsqd
_refine_ls_weighting_details 'w=1/[\s^2^(Fo^2^)+(0.0699P)^2^+3.2588P] where P=(Fo^2^+2Fc^2^)/3'
_refine_ls_weighting_scheme calc
_refine_ls_wR_factor_all 0.1371
_refine_ls_wR_factor_obs 0.1353
_reflns_number_observed 3377
_reflns_number_total 3569
_reflns_observed_criterion >2sigma(I)
_cod_data_source_file ja9902726_1.cif
_cod_data_source_block ipds600
_cod_depositor_comments
;
The following automatic conversions were performed:

'_exptl_crystal_density_meas' value 'not measured' was changed to '?'
- the value is perceived as not measured.

Automatic conversion script
Id: cif_fix_values 3008 2015-01-20 13:52:24Z robertas 

The following automatic conversions were performed:

'_refine_ls_weighting_scheme' value 'calc
w=1/[\s^2^(Fo^2^)+(0.0699P)^2^+3.2588P] where P=(Fo^2^+2Fc^2^)/3' was
changed to 'calc'. New tag '_refine_ls_weighting_details' was
created. The value of the new tag was set to
'w=1/[\s^2^(Fo^2^)+(0.0699P)^2^+3.2588P] where P=(Fo^2^+2Fc^2^)/3'.

Automatic conversion script
Id: cif_fix_values 3143 2015-03-26 13:38:13Z robertas 
;
_cod_database_code 4116430

loop_
_symmetry_equiv_pos_as_xyz
'x, y, z'
'-x, y+1/2, -z'

loop_
_atom_site_aniso_label
_atom_site_aniso_U_11
_atom_site_aniso_U_22
_atom_site_aniso_U_33
_atom_site_aniso_U_23
_atom_site_aniso_U_13
_atom_site_aniso_U_12
C1 0.039(7) 0.072(14) 0.036(8) -0.028(7) 0.008(5) -0.001(6)
C2 0.035(5) 0.031(5) 0.019(5) 0.002(10) -0.001(4) 0.004(10)
C3 0.039(8) 0.037(8) 0.013(7) -0.005(6) -0.001(5) 0.013(6)
C4 0.054(9) 0.041(7) 0.003(5) -0.002(5) 0.001(5) 0.009(6)
C5 0.078(9) 0.061(15) 0.007(5) 0.011(6) 0.019(5) 0.020(8)
C6 0.072(12) 0.088(14) 0.059(13) 0.033(11) 0.043(10) -0.002(10)
C7 0.050(9) 0.040(7) 0.024(8) -0.013(6) -0.018(6) 0.011(6)
C8 0.077(13) 0.053(9) 0.070(15) -0.029(10) 0.011(10) -0.003(9)
C9 0.107(18) 0.090(15) 0.025(10) -0.013(10) -0.039(10) 0.005(13)
C10 0.092(15) 0.020(8) 0.027(8) 0.019(7) -0.008(8) -0.024(8)
C11 0.084(14) 0.023(8) 0.062(13) 0.021(8) 0.041(11) 0.017(8)
C12 0.035(7) 0.058(17) 0.111(17) 0.006(11) 0.020(8) 0.000(7)
B 0.061(9) 0.046(9) 0.030(7) -0.002(13) 0.014(6) -0.028(14)
F1 0.081(8) 0.187(25) 0.095(11) 0.055(15) -0.018(7) 0.008(12)
F2 0.255(25) 0.227(26) 0.068(11) -0.061(13) 0.108(14) -0.114(19)
F3 0.165(22) 0.033(8) 0.518(69) 0.034(19) 0.075(32) 0.020(10)
F4 0.101(10) 0.047(6) 0.141(14) 0.019(8) 0.078(10) -0.002(6)
O1 0.037(4) 0.091(14) 0.018(4) -0.016(6) 0.005(3) 0.008(6)
O2 0.045(5) 0.043(5) 0.040(5) -0.017(8) -0.017(4) 0.018(8)
O3 0.059(6) 0.043(5) 0.021(5) -0.025(5) -0.006(4) 0.012(5)
O4 0.036(6) 0.029(5) 0.029(6) -0.009(4) 0.002(5) 0.005(5)
O5 0.064(8) 0.039(6) 0.028(6) 0.008(5) 0.019(5) 0.016(5)
O6 0.038(7) 0.044(7) 0.040(7) 0.010(5) 0.014(6) 0.007(5)
Pt 0.0312(3) 0.0213(2) 0.0204(3) 0.0028(3) 0.00323(15) -0.0018(3)

loop_
_atom_site_label
_atom_site_type_symbol
_atom_site_fract_x
_atom_site_fract_y
_atom_site_fract_z
_atom_site_U_iso_or_equiv
_atom_site_thermal_displace_type
_atom_site_occupancy
_atom_site_calc_flag
_atom_site_refinement_flags
C1 C -0.2002(18) 0.1440(17) 0.8134(14) 0.050(5) Uani 1 d .
H1 H -0.2440(18) 0.2362(17) 0.8117(14) 0.060 Uiso 1 calc R
H2 H -0.2730(18) 0.0814(17) 0.8376(14) 0.060 Uiso 1 calc R
C2 C -0.1990(12) 0.1069(25) 0.6850(9) 0.031(2) Uani 1 d .
C3 C -0.1406(19) -0.0263(16) 0.6643(14) 0.032(3) Uani 1 d .
H3 H -0.1320(19) -0.0908(16) 0.7335(14) 0.039 Uiso 1 calc R
C4 C 0.0234(19) -0.0058(15) 0.6465(12) 0.035(3) Uani 1 d .
H4 H 0.0287(19) -0.0662(15) 0.5780(12) 0.042 Uiso 1 calc R
C5 C 0.0149(21) 0.1394(16) 0.6038(13) 0.048(5) Uani 1 d .
H5 H -0.0374(21) 0.1417(16) 0.5101(13) 0.057 Uiso 1 calc R
C6 C 0.1731(25) 0.2187(23) 0.6425(20) 0.068(6) Uani 1 d .
H7 H 0.2617(25) 0.1645(23) 0.6292(20) 0.081 Uiso 1 calc R
H6 H 0.1562(25) 0.3007(23) 0.5903(20) 0.081 Uiso 1 calc R
C7 C -0.4076(20) -0.0034(15) 0.5320(15) 0.047(4) Uani 1 d .
C8 C -0.5102(26) -0.0858(20) 0.5870(22) 0.071(6) Uani 1 d .
H9 H -0.5523(26) -0.1655(20) 0.5348(22) 0.085 Uiso 1 calc R
H10 H -0.6042(26) -0.0320(20) 0.5898(22) 0.085 Uiso 1 calc R
H8 H -0.4413(26) -0.1137(20) 0.6722(22) 0.085 Uiso 1 calc R
C9 C -0.4966(31) 0.0272(23) 0.3935(18) 0.091(9) Uani 1 d .
H12 H -0.5881(31) 0.0902(23) 0.3834(18) 0.109 Uiso 1 calc R
H11 H -0.5413(31) -0.0561(23) 0.3483(18) 0.109 Uiso 1 calc R
H13 H -0.4178(31) 0.0674(23) 0.3595(18) 0.109 Uiso 1 calc R
C10 C 0.2546(28) -0.0450(19) 1.0498(21) 0.054(7) Uani 1 d .
H20 H 0.3036(28) -0.1244(19) 1.0258(21) 0.065 Uiso 1 calc R
H21 H 0.1436(28) -0.0673(19) 1.0495(21) 0.065 Uiso 1 calc R
H22 H 0.3257(28) -0.0160(19) 1.1341(21) 0.065 Uiso 1 calc R
C11 C 0.2920(30) 0.2369(20) 1.0552(23) 0.052(6) Uani 1 d .
H25 H 0.2309(30) 0.2155(20) 1.1106(23) 0.063 Uiso 1 calc R
H24 H 0.2623(30) 0.3275(20) 1.0210(23) 0.063 Uiso 1 calc R
H23 H 0.4120(30) 0.2326(20) 1.1031(23) 0.063 Uiso 1 calc R
C12 C 0.4798(20) 0.0849(21) 0.9462(23) 0.070(7) Uani 1 d .
H19 H 0.5212(20) 0.1653(21) 0.9173(23) 0.104 Uiso 1 calc R
H17 H 0.4917(20) 0.0068(21) 0.8978(23) 0.104 Uiso 1 calc R
H18 H 0.5441(20) 0.0702(21) 1.0354(23) 0.104 Uiso 1 calc R
B B 0.0726(20) 0.6151(33) 0.7723(14) 0.046(4) Uani 1 d .
F1 F -0.0709(18) 0.6404(27) 0.6834(16) 0.135(9) Uani 1 d .
F2 F 0.0592(33) 0.6788(26) 0.8731(17) 0.170(12) Uani 1 d .
F3 F 0.1251(36) 0.5085(16) 0.8076(47) 0.252(23) Uani 1 d .
F4 F 0.1861(20) 0.7086(14) 0.7537(19) 0.087(5) Uani 1 d .
O1 O -0.0332(12) 0.1362(17) 0.9027(9) 0.050(4) Uani 1 d .
H14 H -0.0260(240) 0.1454(204) 0.9827(209) 0.075 Uiso 1 d .
O2 O -0.3663(11) 0.1161(20) 0.6010(9) 0.052(3) Uani 1 d .
O3 O -0.2609(14) -0.0673(11) 0.5456(11) 0.047(3) Uani 1 d .
O4 O 0.1618(16) -0.0304(12) 0.7569(12) 0.034(3) Uani 1 d .
H15 H 0.1900(214) -0.1238(189) 0.7406(182) 0.051 Uiso 1 d .
O5 O -0.0958(17) 0.2052(11) 0.6553(12) 0.043(3) Uani 1 d .
O6 O 0.2255(16) 0.2572(15) 0.7784(13) 0.041(3) Uani 1 d .
H16 H 0.1844(268) 0.3230(227) 0.7934(203) 0.061 Uiso 1 d .
Pt Pt 0.23535(4) 0.11062(9) 0.92124(3) 0.0260(2) Uani 1 d .

loop_
_atom_type_symbol
_atom_type_description
_atom_type_scat_dispersion_real
_atom_type_scat_dispersion_imag
_atom_type_scat_source
C C 0.0033 0.0016 'International Tables Vol C Tables 4.2.6.8 and 6.1.1.4'
H H 0.0000 0.0000 'International Tables Vol C Tables 4.2.6.8 and 6.1.1.4'
B B 0.0013 0.0007 'International Tables Vol C Tables 4.2.6.8 and 6.1.1.4'
F F 0.0171 0.0103 'International Tables Vol C Tables 4.2.6.8 and 6.1.1.4'
O O 0.0106 0.0060 'International Tables Vol C Tables 4.2.6.8 and 6.1.1.4'
Pt Pt -1.7033 8.3905 'International Tables Vol C Tables 4.2.6.8 and 6.1.1.4'

loop_
_geom_angle_atom_site_label_1
_geom_angle_atom_site_label_2
_geom_angle_atom_site_label_3
_geom_angle
O1 C1 C2 108.6(11)
O2 C2 O5 111.1(15)
O2 C2 C3 105.9(16)
O5 C2 C3 107.5(12)
O2 C2 C1 106.2(10)
O5 C2 C1 106.3(15)
C3 C2 C1 119.9(15)
O3 C3 C2 103.6(10)
O3 C3 C4 107.6(12)
C2 C3 C4 106.9(13)
O4 C4 C3 112.7(12)
O4 C4 C5 112.3(13)
C3 C4 C5 103.5(12)
O5 C5 C6 107.7(15)
O5 C5 C4 105.2(12)
C6 C5 C4 118.3(14)
O6 C6 C5 110.1(12)
O3 C7 O2 107.0(11)
O3 C7 C8 110.9(14)
O2 C7 C8 107.3(16)
O3 C7 C9 108.0(18)
O2 C7 C9 110.2(14)
C8 C7 C9 113.2(17)
F3 B F1 125.6(29)
F3 B F2 105.9(32)
F1 B F2 102.9(24)
F3 B F4 116.5(22)
F1 B F4 105.4(22)
F2 B F4 95.4(20)
C1 O1 Pt 143.5(9)
C7 O2 C2 108.4(15)
C7 O3 C3 107.3(11)
C4 O4 Pt 122.2(9)
C2 O5 C5 109.9(12)
C6 O6 Pt 121.5(12)
C11 Pt C12 91.0(10)
C11 Pt C10 89.6(7)
C12 Pt C10 89.5(9)
C11 Pt O6 95.1(8)
C12 Pt O6 87.0(7)
C10 Pt O6 174.2(9)
C11 Pt O4 177.2(7)
C12 Pt O4 90.3(8)
C10 Pt O4 92.9(8)
O6 Pt O4 82.5(4)
C11 Pt O1 87.6(8)
C12 Pt O1 177.4(7)
C10 Pt O1 88.3(8)
O6 Pt O1 95.3(5)
O4 Pt O1 91.2(5)

loop_
_geom_bond_atom_site_label_1
_geom_bond_atom_site_label_2
_geom_bond_distance
C1 O1 1.43(2)
C1 C2 1.52(2)
C2 O2 1.417(12)
C2 O5 1.44(2)
C2 C3 1.47(3)
C3 O3 1.44(2)
C3 C4 1.51(2)
C4 O4 1.41(2)
C4 C5 1.52(2)
C5 O5 1.44(2)
C5 C6 1.50(3)
C6 O6 1.50(3)
C7 O3 1.37(2)
C7 O2 1.40(2)
C7 C8 1.50(3)
C7 C9 1.52(2)
C10 Pt 2.10(2)
C11 Pt 1.90(3)
C12 Pt 2.03(2)
B F3 1.17(4)
B F1 1.31(2)
B F2 1.36(3)
B F4 1.42(2)
O1 Pt 2.258(10)
O4 Pt 2.244(12)
O6 Pt 2.167(14)

loop_
_geom_torsion_atom_site_label_1
_geom_torsion_atom_site_label_2
_geom_torsion_atom_site_label_3
_geom_torsion_atom_site_label_4
_geom_torsion
O1 C1 C2 O2 179.9(18)
O1 C1 C2 O5 -61.7(18)
O1 C1 C2 C3 60.3(20)
O2 C2 C3 O3 16.5(17)
O5 C2 C3 O3 -102.2(13)
C1 C2 C3 O3 136.4(13)
O2 C2 C3 C4 130.1(12)
O5 C2 C3 C4 11.3(12)
C1 C2 C3 C4 -110.1(15)
O3 C3 C4 O4 -150.8(12)
C2 C3 C4 O4 98.4(13)
O3 C3 C4 C5 87.7(13)
C2 C3 C4 C5 -23.1(13)
O4 C4 C5 O5 -95.4(15)
C3 C4 C5 O5 26.4(15)
O4 C4 C5 C6 24.9(19)
C3 C4 C5 C6 146.7(14)
O5 C5 C6 O6 44.0(18)
C4 C5 C6 O6 -75.0(19)
C2 C1 O1 Pt 9.3(29)
O3 C7 O2 C2 -16.6(19)
C8 C7 O2 C2 102.5(16)
C9 C7 O2 C2 -133.8(18)
O5 C2 O2 C7 115.7(18)
C3 C2 O2 C7 -0.6(18)
C1 C2 O2 C7 -129.1(17)
O2 C7 O3 C3 27.5(20)
C8 C7 O3 C3 -89.2(15)
C9 C7 O3 C3 146.2(15)
C2 C3 O3 C7 -27.2(18)
C4 C3 O3 C7 -140.2(13)
C3 C4 O4 Pt -72.3(15)
C5 C4 O4 Pt 44.1(16)
O2 C2 O5 C5 -109.3(16)
C3 C2 O5 C5 6.0(13)
C1 C2 O5 C5 135.5(13)
C6 C5 O5 C2 -147.7(12)
C4 C5 O5 C2 -20.6(15)
C5 C6 O6 Pt 48.9(18)
C6 O6 Pt C11 -175.8(14)
C6 O6 Pt C12 93.4(13)
C6 O6 Pt C10 39.7(71)
C6 O6 Pt O4 2.8(12)
C6 O6 Pt O1 -87.7(12)
C4 O4 Pt C11 -21.9(173)
C4 O4 Pt C12 -139.4(14)
C4 O4 Pt C10 131.0(15)
C4 O4 Pt O6 -52.4(12)
C4 O4 Pt O1 42.7(13)
C1 O1 Pt C11 142.2(22)
C1 O1 Pt C12 -159.5(168)
C1 O1 Pt C10 -128.2(22)
C1 O1 Pt O6 47.3(22)
C1 O1 Pt O4 -35.3(22)
